data_4515205
loop_
_publ_author_name
'Mondal, Sudipta'
'Basavalingapp, Vasantha'
'Jacoby, Guy'
'Shimon, Linda J. W.'
'Beck, Roy'
'Gazit, Ehud'

_publ_section_title
;
 Functional Coiled-Coil like Assembly by Knob-into-Hole Packing of Single
 Heptad Repeat.
;
_journal_name_full 'ACS nano'
_journal_paper_doi 10.1021/acsnano.9b04148
_journal_year 2019
_chemical_absolute_configuration syn
_chemical_formula_moiety 'C43 H62 N7 O10, C3 H2 F6 O, 2(H2 O) [+ solvent]'
_chemical_formula_sum 'C46 H68 F6 N7 O13'
_chemical_formula_weight 1041.07
_space_group_crystal_system orthorhombic
_space_group_IT_number 19
_space_group_name_Hall 'P 2ac 2ab'
_space_group_name_H-M_alt 'P 21 21 21'
_symmetry_space_group_name_Hall 'P 2ac 2ab'
_symmetry_space_group_name_H-M 'P 21 21 21'
_atom_sites_solution_hydrogens mixed
_audit_creation_method SHELXL-2016/4
_cell_angle_alpha 90
_cell_angle_beta 90
_cell_angle_gamma 90
_cell_formula_units_Z 4
_cell_length_a 10.72692(12)
_cell_length_b 12.78760(14)
_cell_length_c 39.6389(3)
_cell_measurement_reflns_used 36564
_cell_measurement_temperature 100(2)
_cell_measurement_theta_max 78.9030
_cell_measurement_theta_min 4.2730
_cell_volume 5437.33(9)
_computing_cell_refinement 'CrysAlisPro 1.171.39.22a (Rigaku OD, 2015)'
_computing_data_collection 'CrysAlisPro 1.171.39.22a (Rigaku OD, 2015)'
_computing_data_reduction 'CrysAlisPro 1.171.39.22a (Rigaku OD, 2015)'
_computing_structure_refinement 'SHELXL-2016/4 (Sheldrick, 2016)'
_computing_structure_solution 'SHELXT-2016/4 (Sheldrick, 2016)'
_diffrn_ambient_temperature 100(2)
_diffrn_measured_fraction_theta_full 0.999
_diffrn_measured_fraction_theta_max 0.999
_diffrn_measurement_device_type 'Rigaku XtaLAB Pro: Kappa dual home/near'
_diffrn_measurement_method 'omega scans'
_diffrn_radiation_type CuK\a
_diffrn_radiation_wavelength 1.54184
_diffrn_reflns_av_R_equivalents 0.0634
_diffrn_reflns_av_unetI/netI 0.0274
_diffrn_reflns_Laue_measured_fraction_full 0.999
_diffrn_reflns_Laue_measured_fraction_max 0.999
_diffrn_reflns_limit_h_max 13
_diffrn_reflns_limit_h_min -13
_diffrn_reflns_limit_k_max 15
_diffrn_reflns_limit_k_min -15
_diffrn_reflns_limit_l_max 49
_diffrn_reflns_limit_l_min -49
_diffrn_reflns_number 98708
_diffrn_reflns_point_group_measured_fraction_full 0.999
_diffrn_reflns_point_group_measured_fraction_max 0.999
_diffrn_reflns_theta_full 67.684
_diffrn_reflns_theta_max 74.481
_diffrn_reflns_theta_min 4.114
_diffrn_source 'fine-focus sealed X-ray tube'
_exptl_absorpt_coefficient_mu 0.907
_exptl_absorpt_correction_T_max 1.00000
_exptl_absorpt_correction_T_min 0.62730
_exptl_absorpt_correction_type multi-scan
_exptl_absorpt_process_details
;
CrysAlisPro 1.171.39.22a (Rigaku Oxford Diffraction, 2015)
Empirical absorption correction using spherical harmonics,
 implemented in SCALE3 ABSPACK scaling algorithm.
;
_exptl_crystal_colour colourless
_exptl_crystal_density_diffrn 1.272
_exptl_crystal_description plate
_exptl_crystal_F_000 2204
_exptl_crystal_size_max 0.140
_exptl_crystal_size_mid 0.060
_exptl_crystal_size_min 0.030
_platon_squeeze_details
;
;
_refine_diff_density_max 0.377
_refine_diff_density_min -0.212
_refine_diff_density_rms 0.046
_refine_ls_abs_structure_details
;
 Flack x determined using 4286 quotients [(I+)-(I-)]/[(I+)+(I-)]
 (Parsons, Flack and Wagner, Acta Cryst. B69 (2013) 249-259).
;
_refine_ls_abs_structure_Flack 0.00(5)
_refine_ls_extinction_method none
_refine_ls_goodness_of_fit_ref 1.044
_refine_ls_hydrogen_treatment mixed
_refine_ls_matrix_type full
_refine_ls_number_parameters 671
_refine_ls_number_reflns 11101
_refine_ls_number_restraints 4
_refine_ls_restrained_S_all 1.045
_refine_ls_R_factor_all 0.0522
_refine_ls_R_factor_gt 0.0497
_refine_ls_shift/su_max 0.018
_refine_ls_shift/su_mean 0.000
_refine_ls_structure_factor_coef Fsqd
_refine_ls_weighting_details 'w=1/[\s^2^(Fo^2^)+(0.0808P)^2^+1.8988P] where P=(Fo^2^+2Fc^2^)/3'
_refine_ls_weighting_scheme calc
_refine_ls_wR_factor_gt 0.1355
_refine_ls_wR_factor_ref 0.1376
_reflns_Friedel_coverage 0.796
_reflns_Friedel_fraction_full 1.000
_reflns_Friedel_fraction_max 1.000
_reflns_number_gt 10422
_reflns_number_total 11101
_reflns_threshold_expression 'I > 2\s(I)'
_cod_data_source_file nn9b04148_si_002.cif
_cod_data_source_block F-Aib-L-E-Aib-L-F
_cod_original_cell_volume 5437.33(10)
_cod_database_code 4515205
_shelx_shelxl_version_number 2016/4
_shelx_space_group_comment
;
The symmetry employed for this shelxl refinement is uniquely defined
by the following loop, which should always be used as a source of
symmetry information in preference to the above space-group names.
They are only intended as comments.
;
_shelx_estimated_absorpt_t_min 0.884
_shelx_estimated_absorpt_t_max 0.973

loop_
_space_group_symop_operation_xyz
'x, y, z'
'-x+1/2, -y, z+1/2'
'-x, y+1/2, -z+1/2'
'x+1/2, -y+1/2, -z'

loop_
_atom_site_label
_atom_site_type_symbol
_atom_site_fract_x
_atom_site_fract_y
_atom_site_fract_z
_atom_site_U_iso_or_equiv
_atom_site_adp_type
_atom_site_occupancy
_atom_site_site_symmetry_order
_atom_site_calc_flag
_atom_site_refinement_flags_posn
_atom_site_refinement_flags_adp
O1 O 0.0705(2) 1.02585(18) 0.43524(5) 0.0360(5) Uani 1 1 d . .
O2 O -0.0238(2) 0.81438(17) 0.39694(5) 0.0346(5) Uani 1 1 d . .
O3 O 0.2962(2) 0.77819(19) 0.35936(5) 0.0362(5) Uani 1 1 d . .
O4 O 0.4221(2) 0.70973(18) 0.44036(6) 0.0360(5) Uani 1 1 d . .
O5 O 0.3272(2) 1.1487(2) 0.48607(6) 0.0403(5) Uani 1 1 d . .
O6 O 0.5321(2) 1.1518(2) 0.47596(6) 0.0473(6) Uani 1 1 d . .
O7 O 0.2682(2) 0.45291(18) 0.44175(6) 0.0384(5) Uani 1 1 d . .
O8 O 0.5152(2) 0.36182(19) 0.38118(6) 0.0417(5) Uani 1 1 d . .
O9 O 0.7958(2) 0.4406(2) 0.45525(6) 0.0413(5) Uani 1 1 d . .
O10 O 0.5960(2) 0.4551(2) 0.47094(6) 0.0522(7) Uani 1 1 d . .
N1 N 0.0650(3) 1.1933(2) 0.47646(7) 0.0416(7) Uani 1 1 d D .
H1A H 0.017411 1.150480 0.489527 0.050 Uiso 1 1 calc R U
H1B H 0.070096 1.257478 0.486258 0.050 Uiso 1 1 calc R U
H1C H 0.142812 1.165687 0.474370 0.050 Uiso 1 1 calc DR U
N2 N -0.1116(2) 1.0748(2) 0.41077(6) 0.0298(5) Uani 1 1 d . .
H2 H -0.156525 1.128648 0.404225 0.036 Uiso 1 1 calc R U
N3 N 0.0283(2) 0.9478(2) 0.36323(6) 0.0307(5) Uani 1 1 d . .
H3 H 0.018999 1.014277 0.358066 0.037 Uiso 1 1 calc R U
N4 N 0.2513(2) 0.9069(2) 0.39630(6) 0.0318(5) Uani 1 1 d . .
H4 H 0.205448 0.961825 0.401254 0.038 Uiso 1 1 calc R U
N5 N 0.2139(2) 0.7285(2) 0.43420(6) 0.0320(5) Uani 1 1 d . .
H5 H 0.153586 0.769899 0.427256 0.038 Uiso 1 1 calc R U
N6 N 0.2783(2) 0.5564(2) 0.39608(6) 0.0316(5) Uani 1 1 d . .
H6 H 0.261979 0.617482 0.386881 0.038 Uiso 1 1 calc R U
N7 N 0.5253(2) 0.5183(2) 0.40738(6) 0.0318(5) Uani 1 1 d . .
H7 H 0.482705 0.572439 0.414811 0.038 Uiso 1 1 calc R U
C1 C 0.0073(3) 1.2033(2) 0.44258(8) 0.0346(6) Uani 1 1 d . .
H1 H -0.075552 1.238556 0.444540 0.042 Uiso 1 1 calc R U
C2 C -0.0098(3) 1.0924(2) 0.42930(7) 0.0301(6) Uani 1 1 d . .
C3 C 0.0926(3) 1.2671(3) 0.41985(9) 0.0421(7) Uani 1 1 d . .
H3A H 0.103361 1.337759 0.429596 0.051 Uiso 1 1 calc R U
H3B H 0.175598 1.233316 0.418948 0.051 Uiso 1 1 calc R U
C4 C 0.0416(3) 1.2769(3) 0.38449(9) 0.0400(7) Uani 1 1 d . .
C5 C 0.1030(4) 1.2302(3) 0.35734(11) 0.0533(10) Uani 1 1 d . .
H5A H 0.179951 1.195003 0.360794 0.064 Uiso 1 1 calc R U
C6 C 0.0509(6) 1.2354(4) 0.32507(11) 0.0721(15) Uani 1 1 d . .
H6A H 0.092652 1.203941 0.306524 0.087 Uiso 1 1 calc R U
C7 C -0.0610(6) 1.2860(4) 0.32013(12) 0.0741(14) Uani 1 1 d . .
H7A H -0.096199 1.288933 0.298161 0.089 Uiso 1 1 calc R U
C8 C -0.1229(5) 1.3329(4) 0.34697(11) 0.0615(11) Uani 1 1 d . .
H8 H -0.200590 1.366851 0.343498 0.074 Uiso 1 1 calc R U
C9 C -0.0700(4) 1.3295(3) 0.37880(10) 0.0472(8) Uani 1 1 d . .
H9A H -0.110594 1.363558 0.397053 0.057 Uiso 1 1 calc R U
C10 C -0.1520(3) 0.9688(2) 0.40078(7) 0.0302(6) Uani 1 1 d . .
C11 C -0.0429(3) 0.9042(2) 0.38750(7) 0.0290(6) Uani 1 1 d . .
C12 C -0.2471(3) 0.9820(3) 0.37222(8) 0.0380(7) Uani 1 1 d . .
H12A H -0.318937 1.021777 0.380471 0.057 Uiso 1 1 calc R U
H12B H -0.274773 0.912956 0.364512 0.057 Uiso 1 1 calc R U
H12C H -0.208270 1.019560 0.353406 0.057 Uiso 1 1 calc R U
C13 C -0.2108(3) 0.9151(3) 0.43111(8) 0.0398(7) Uani 1 1 d . .
H13A H -0.147962 0.906170 0.448818 0.060 Uiso 1 1 calc R U
H13B H -0.242889 0.846487 0.424337 0.060 Uiso 1 1 calc R U
H13C H -0.279495 0.958050 0.439716 0.060 Uiso 1 1 calc R U
C14 C 0.1204(3) 0.8849(3) 0.34564(7) 0.0320(6) Uani 1 1 d . .
H14 H 0.077740 0.819414 0.338108 0.038 Uiso 1 1 calc R U
C15 C 0.2297(3) 0.8523(3) 0.36765(7) 0.0313(6) Uani 1 1 d . .
C16 C 0.1670(3) 0.9407(3) 0.31398(8) 0.0405(7) Uani 1 1 d . .
H16A H 0.201108 1.009552 0.320650 0.049 Uiso 1 1 calc R U
H16B H 0.236334 0.899397 0.304252 0.049 Uiso 1 1 calc R U
C17 C 0.0691(4) 0.9577(4) 0.28662(9) 0.0528(10) Uani 1 1 d . .
H17 H 0.003688 1.005214 0.296039 0.063 Uiso 1 1 calc R U
C18 C 0.1286(5) 1.0130(5) 0.25626(10) 0.0688(14) Uani 1 1 d . .
H18A H 0.169799 1.077302 0.263843 0.103 Uiso 1 1 calc R U
H18B H 0.063864 1.030490 0.239758 0.103 Uiso 1 1 calc R U
H18C H 0.190230 0.966661 0.245804 0.103 Uiso 1 1 calc R U
C19 C 0.0059(5) 0.8574(5) 0.27593(11) 0.0734(15) Uani 1 1 d . .
H19A H 0.068964 0.806654 0.268768 0.110 Uiso 1 1 calc R U
H19B H -0.050952 0.871777 0.257127 0.110 Uiso 1 1 calc R U
H19C H -0.041458 0.828811 0.294959 0.110 Uiso 1 1 calc R U
C20 C 0.3502(3) 0.8742(3) 0.41874(7) 0.0310(6) Uani 1 1 d . .
H20 H 0.430048 0.875645 0.405727 0.037 Uiso 1 1 calc R U
C21 C 0.3315(3) 0.7630(2) 0.43189(7) 0.0311(6) Uani 1 1 d . .
C22 C 0.3639(3) 0.9487(3) 0.44852(7) 0.0327(6) Uani 1 1 d . .
H22A H 0.427287 0.920693 0.464261 0.039 Uiso 1 1 calc R U
H22B H 0.283614 0.952641 0.460776 0.039 Uiso 1 1 calc R U
C23 C 0.4025(3) 1.0593(3) 0.43751(8) 0.0365(7) Uani 1 1 d . .
H23A H 0.480257 1.055904 0.424108 0.044 Uiso 1 1 calc R U
H23B H 0.336458 1.090379 0.423230 0.044 Uiso 1 1 calc R U
C24 C 0.4226(3) 1.1260(3) 0.46841(8) 0.0372(7) Uani 1 1 d . .
C25 C 0.1804(3) 0.6255(3) 0.44770(7) 0.0343(6) Uani 1 1 d . .
C26 C 0.2480(3) 0.5388(2) 0.42868(7) 0.0313(6) Uani 1 1 d . .
C27 C 0.0415(3) 0.6095(3) 0.44174(9) 0.0433(8) Uani 1 1 d . .
H27A H -0.005366 0.664849 0.453180 0.065 Uiso 1 1 calc R U
H27B H 0.016334 0.541269 0.450717 0.065 Uiso 1 1 calc R U
H27C H 0.024246 0.611978 0.417475 0.065 Uiso 1 1 calc R U
C28 C 0.2092(4) 0.6195(3) 0.48557(8) 0.0461(8) Uani 1 1 d . .
H28A H 0.299231 0.626393 0.489095 0.069 Uiso 1 1 calc R U
H28B H 0.180914 0.551993 0.494452 0.069 Uiso 1 1 calc R U
H28C H 0.165793 0.676172 0.497347 0.069 Uiso 1 1 calc R U
C29 C 0.3377(3) 0.4754(3) 0.37610(7) 0.0317(6) Uani 1 1 d . .
H29 H 0.283671 0.411650 0.376383 0.038 Uiso 1 1 calc R U
C30 C 0.4654(3) 0.4465(2) 0.38942(7) 0.0328(6) Uani 1 1 d . .
C31 C 0.3530(3) 0.5122(3) 0.33930(8) 0.0348(6) Uani 1 1 d . .
H31A H 0.370241 0.588288 0.339385 0.042 Uiso 1 1 calc R U
H31B H 0.426605 0.476859 0.329486 0.042 Uiso 1 1 calc R U
C32 C 0.2410(4) 0.4918(3) 0.31651(8) 0.0471(8) Uani 1 1 d . .
H32 H 0.228345 0.414534 0.314904 0.057 Uiso 1 1 calc R U
C33 C 0.1227(4) 0.5402(4) 0.32927(10) 0.0553(10) Uani 1 1 d . .
H33A H 0.101419 0.509817 0.351231 0.083 Uiso 1 1 calc R U
H33B H 0.055127 0.526479 0.313229 0.083 Uiso 1 1 calc R U
H33C H 0.134195 0.615837 0.331699 0.083 Uiso 1 1 calc R U
C34 C 0.2716(5) 0.5333(5) 0.28132(10) 0.0731(15) Uani 1 1 d . .
H34A H 0.282906 0.609252 0.282323 0.110 Uiso 1 1 calc R U
H34B H 0.203022 0.516634 0.265894 0.110 Uiso 1 1 calc R U
H34C H 0.348497 0.500485 0.273173 0.110 Uiso 1 1 calc R U
C35 C 0.6568(3) 0.5124(3) 0.41541(8) 0.0326(6) Uani 1 1 d . .
H35 H 0.697844 0.465561 0.398532 0.039 Uiso 1 1 calc R U
C36 C 0.6780(3) 0.4664(3) 0.45044(8) 0.0362(7) Uani 1 1 d . .
C37 C 0.7135(3) 0.6222(3) 0.41191(8) 0.0341(6) Uani 1 1 d . .
H37A H 0.667552 0.671561 0.426576 0.041 Uiso 1 1 calc R U
H37B H 0.801494 0.620705 0.419437 0.041 Uiso 1 1 calc R U
C38 C 0.7074(3) 0.6596(3) 0.37570(8) 0.0344(7) Uani 1 1 d . .
C39 C 0.6035(3) 0.7128(3) 0.36354(8) 0.0368(7) Uani 1 1 d . .
H39 H 0.537178 0.729652 0.378451 0.044 Uiso 1 1 calc R U
C40 C 0.5959(3) 0.7415(3) 0.32976(9) 0.0426(8) Uani 1 1 d . .
H40 H 0.524560 0.777857 0.321768 0.051 Uiso 1 1 calc R U
C41 C 0.6911(4) 0.7175(3) 0.30790(9) 0.0508(9) Uani 1 1 d . .
H41 H 0.685401 0.736585 0.284790 0.061 Uiso 1 1 calc R U
C42 C 0.7952(4) 0.6653(3) 0.31973(10) 0.0516(9) Uani 1 1 d . .
H42 H 0.861658 0.649319 0.304774 0.062 Uiso 1 1 calc R U
C43 C 0.8028(3) 0.6361(3) 0.35365(9) 0.0421(7) Uani 1 1 d . .
H43 H 0.874319 0.599784 0.361572 0.051 Uiso 1 1 calc R U
F1 F 0.5997(3) 0.3579(2) 0.29993(7) 0.0710(7) Uani 1 1 d . .
F2 F 0.4839(4) 0.2689(3) 0.26654(8) 0.1047(13) Uani 1 1 d . .
F3 F 0.6748(4) 0.2247(3) 0.27473(9) 0.1030(13) Uani 1 1 d . .
F4 F 0.4206(3) 0.0717(2) 0.28707(7) 0.0697(7) Uani 1 1 d . .
F5 F 0.4705(3) 0.0275(2) 0.33753(7) 0.0669(7) Uani 1 1 d . .
F6 F 0.6110(3) 0.0338(2) 0.29895(7) 0.0725(8) Uani 1 1 d . .
O11 O 0.4261(3) 0.2352(3) 0.33412(8) 0.0567(7) Uani 1 1 d . .
H11 H 0.445248 0.272536 0.350775 0.085 Uiso 1 1 calc R U
C44 C 0.5716(5) 0.2604(4) 0.28995(12) 0.0661(12) Uani 1 1 d . .
C45 C 0.5332(4) 0.1944(3) 0.31984(10) 0.0481(9) Uani 1 1 d . .
H45 H 0.601355 0.196790 0.337029 0.058 Uiso 1 1 calc R U
C46 C 0.5092(4) 0.0811(4) 0.31061(11) 0.0536(10) Uani 1 1 d . .
O12 O -0.1687(3) 1.1283(3) 0.49537(7) 0.0557(7) Uani 1 1 d . .
H12P H -0.195(5) 1.091(4) 0.5152(14) 0.067 Uiso 1 1 d . U
H12Q H -0.209(5) 1.190(5) 0.4996(13) 0.067 Uiso 1 1 d . U
O13 O 0.6776(2) 1.2147(2) 0.41875(8) 0.0500(6) Uani 1 1 d D .
H13P H 0.638(4) 1.191(4) 0.4353(8) 0.060 Uiso 1 1 d D U
H13Q H 0.627(3) 1.254(3) 0.4086(10) 0.060 Uiso 1 1 d D U

loop_
_atom_site_aniso_label
_atom_site_aniso_U_11
_atom_site_aniso_U_22
_atom_site_aniso_U_33
_atom_site_aniso_U_23
_atom_site_aniso_U_13
_atom_site_aniso_U_12
O1 0.0383(12) 0.0399(12) 0.0299(10) -0.0083(9) -0.0057(9) 0.0050(9)
O2 0.0407(12) 0.0350(11) 0.0281(10) -0.0012(8) -0.0028(9) 0.0004(9)
O3 0.0335(11) 0.0465(12) 0.0285(10) -0.0052(9) 0.0004(9) 0.0052(10)
O4 0.0300(11) 0.0431(12) 0.0349(11) -0.0047(9) -0.0094(9) -0.0005(9)
O5 0.0378(12) 0.0515(14) 0.0317(11) -0.0058(10) 0.0044(9) -0.0032(11)
O6 0.0406(13) 0.0575(15) 0.0437(13) -0.0182(11) -0.0041(11) -0.0028(11)
O7 0.0406(12) 0.0401(12) 0.0343(11) 0.0034(9) -0.0046(9) -0.0077(10)
O8 0.0407(13) 0.0418(12) 0.0427(12) -0.0077(10) -0.0053(10) 0.0069(10)
O9 0.0290(11) 0.0574(14) 0.0374(11) 0.0087(10) -0.0033(9) 0.0027(10)
O10 0.0362(13) 0.0788(19) 0.0417(13) 0.0164(13) 0.0066(10) 0.0080(13)
N1 0.0495(17) 0.0426(15) 0.0327(14) -0.0044(11) -0.0055(12) 0.0030(13)
N2 0.0284(12) 0.0323(13) 0.0288(11) -0.0014(9) 0.0004(9) -0.0009(10)
N3 0.0312(12) 0.0372(13) 0.0239(11) -0.0004(10) 0.0005(9) 0.0016(10)
N4 0.0284(12) 0.0401(13) 0.0270(11) -0.0083(10) -0.0030(10) 0.0010(10)
N5 0.0275(12) 0.0426(14) 0.0259(11) -0.0004(10) -0.0027(9) 0.0008(10)
N6 0.0296(12) 0.0404(13) 0.0248(11) -0.0019(10) -0.0022(9) -0.0022(10)
N7 0.0267(12) 0.0361(13) 0.0325(12) -0.0011(10) -0.0023(10) -0.0017(10)
C1 0.0401(17) 0.0343(15) 0.0295(14) -0.0038(12) -0.0027(12) -0.0012(13)
C2 0.0310(15) 0.0345(15) 0.0247(13) -0.0041(11) 0.0028(11) 0.0005(12)
C3 0.0382(18) 0.0410(17) 0.0472(19) -0.0012(14) -0.0042(15) -0.0055(14)
C4 0.0395(17) 0.0393(16) 0.0410(17) 0.0032(14) 0.0082(14) -0.0087(14)
C5 0.055(2) 0.051(2) 0.054(2) 0.0001(18) 0.0194(18) -0.0056(18)
C6 0.109(4) 0.065(3) 0.042(2) -0.002(2) 0.023(2) -0.014(3)
C7 0.102(4) 0.077(3) 0.043(2) 0.012(2) -0.007(2) -0.014(3)
C8 0.068(3) 0.064(3) 0.052(2) 0.014(2) -0.011(2) -0.004(2)
C9 0.047(2) 0.047(2) 0.048(2) 0.0075(16) -0.0025(16) -0.0045(16)
C10 0.0318(15) 0.0318(14) 0.0270(13) -0.0017(11) 0.0019(11) -0.0035(12)
C11 0.0313(15) 0.0339(14) 0.0220(12) -0.0046(11) -0.0044(11) -0.0011(11)
C12 0.0277(15) 0.0485(18) 0.0377(16) -0.0048(13) -0.0027(12) -0.0011(14)
C13 0.0430(18) 0.0398(17) 0.0366(16) 0.0004(13) 0.0108(14) -0.0060(14)
C14 0.0316(15) 0.0417(16) 0.0226(13) -0.0045(12) -0.0004(11) 0.0025(12)
C15 0.0284(14) 0.0413(16) 0.0240(13) -0.0041(11) 0.0016(11) 0.0016(12)
C16 0.0355(17) 0.061(2) 0.0250(14) -0.0004(14) 0.0019(12) 0.0025(15)
C17 0.046(2) 0.084(3) 0.0280(15) 0.0077(18) -0.0014(14) 0.005(2)
C18 0.066(3) 0.110(4) 0.0306(17) 0.018(2) -0.0050(18) -0.007(3)
C19 0.070(3) 0.111(4) 0.039(2) 0.002(2) -0.021(2) -0.020(3)
C20 0.0249(14) 0.0404(16) 0.0278(13) -0.0050(12) -0.0026(11) -0.0006(12)
C21 0.0265(14) 0.0406(16) 0.0261(13) -0.0065(12) -0.0052(11) -0.0022(12)
C22 0.0305(15) 0.0394(16) 0.0283(14) -0.0061(12) -0.0003(11) -0.0024(12)
C23 0.0355(16) 0.0438(17) 0.0302(14) -0.0056(13) 0.0040(12) -0.0086(13)
C24 0.0370(17) 0.0421(17) 0.0325(15) -0.0055(13) 0.0013(13) -0.0055(14)
C25 0.0310(16) 0.0463(17) 0.0257(13) 0.0024(12) -0.0011(11) -0.0037(13)
C26 0.0269(14) 0.0387(16) 0.0283(13) 0.0017(12) -0.0057(11) -0.0077(12)
C27 0.0281(16) 0.057(2) 0.0452(18) 0.0080(16) 0.0033(13) -0.0022(14)
C28 0.052(2) 0.060(2) 0.0258(14) 0.0016(14) -0.0008(14) 0.0032(17)
C29 0.0276(14) 0.0392(16) 0.0284(13) -0.0021(12) -0.0025(11) -0.0039(12)
C30 0.0322(15) 0.0367(15) 0.0294(14) -0.0001(12) -0.0016(11) -0.0041(12)
C31 0.0318(15) 0.0446(17) 0.0281(14) -0.0018(12) -0.0001(11) -0.0026(13)
C32 0.0454(19) 0.064(2) 0.0316(16) 0.0000(16) -0.0066(14) -0.0056(17)
C33 0.043(2) 0.079(3) 0.0442(19) 0.001(2) -0.0134(16) 0.0009(19)
C34 0.062(3) 0.121(5) 0.0361(19) 0.010(2) -0.0095(18) -0.009(3)
C35 0.0250(14) 0.0412(16) 0.0317(14) 0.0006(12) -0.0024(11) 0.0017(12)
C36 0.0310(15) 0.0430(17) 0.0347(15) 0.0016(13) -0.0028(12) 0.0021(13)
C37 0.0267(15) 0.0440(17) 0.0318(14) 0.0031(13) -0.0034(11) -0.0042(12)
C38 0.0291(15) 0.0411(17) 0.0328(15) 0.0010(12) -0.0027(12) -0.0053(12)
C39 0.0337(16) 0.0416(17) 0.0352(15) 0.0016(13) -0.0021(13) -0.0033(13)
C40 0.0375(18) 0.051(2) 0.0393(17) 0.0058(15) -0.0080(14) -0.0060(15)
C41 0.055(2) 0.065(2) 0.0328(16) 0.0056(16) -0.0028(15) -0.0043(19)
C42 0.050(2) 0.068(2) 0.0368(17) 0.0010(17) 0.0107(16) 0.0036(18)
C43 0.0351(17) 0.053(2) 0.0385(17) 0.0032(15) 0.0024(13) 0.0020(15)
F1 0.0695(17) 0.0756(17) 0.0680(16) -0.0120(14) 0.0075(13) -0.0143(15)
F2 0.131(3) 0.123(3) 0.0600(17) 0.0071(18) -0.0355(19) -0.040(3)
F3 0.106(3) 0.107(3) 0.096(2) -0.038(2) 0.060(2) -0.016(2)
F4 0.0681(16) 0.0798(18) 0.0611(14) -0.0213(13) -0.0288(13) -0.0074(14)
F5 0.0675(16) 0.0727(17) 0.0604(14) -0.0055(13) -0.0072(12) 0.0000(14)
F6 0.0690(17) 0.0818(19) 0.0668(16) -0.0241(14) 0.0000(13) 0.0209(15)
O11 0.0377(14) 0.0719(19) 0.0603(17) -0.0255(15) 0.0005(12) 0.0041(13)
C44 0.067(3) 0.080(3) 0.051(2) -0.021(2) 0.005(2) -0.016(2)
C45 0.0363(18) 0.066(2) 0.0416(18) -0.0187(17) -0.0030(15) 0.0010(17)
C46 0.044(2) 0.066(2) 0.051(2) -0.0168(18) -0.0097(16) 0.0003(18)
O12 0.0558(17) 0.0693(18) 0.0419(14) 0.0083(14) 0.0079(12) 0.0055(15)
O13 0.0344(13) 0.0503(15) 0.0653(17) 0.0054(13) 0.0100(12) 0.0049(11)

loop_
_atom_type_symbol
_atom_type_description
_atom_type_scat_dispersion_real
_atom_type_scat_dispersion_imag
_atom_type_scat_source
C C 0.0181 0.0091 'International Tables Vol C Tables 4.2.6.8 and 6.1.1.4'
H H 0.0000 0.0000 'International Tables Vol C Tables 4.2.6.8 and 6.1.1.4'
N N 0.0311 0.0180 'International Tables Vol C Tables 4.2.6.8 and 6.1.1.4'
O O 0.0492 0.0322 'International Tables Vol C Tables 4.2.6.8 and 6.1.1.4'
F F 0.0727 0.0534 'International Tables Vol C Tables 4.2.6.8 and 6.1.1.4'

loop_
_geom_angle_atom_site_label_1
_geom_angle_atom_site_label_2
_geom_angle_atom_site_label_3
_geom_angle
C1 N1 H1A 109.5
C1 N1 H1B 109.5
H1A N1 H1B 109.5
C1 N1 H1C 109.5
H1A N1 H1C 109.5
H1B N1 H1C 109.5
C2 N2 C10 122.9(3)
C2 N2 H2 118.6
C10 N2 H2 118.6
C11 N3 C14 119.9(3)
C11 N3 H3 120.0
C14 N3 H3 120.0
C15 N4 C20 119.6(3)
C15 N4 H4 120.2
C20 N4 H4 120.2
C21 N5 C25 123.5(3)
C21 N5 H5 118.3
C25 N5 H5 118.3
C26 N6 C29 120.6(3)
C26 N6 H6 119.7
C29 N6 H6 119.7
C30 N7 C35 123.6(3)
C30 N7 H7 118.2
C35 N7 H7 118.2
N1 C1 C3 109.4(3)
N1 C1 C2 106.4(3)
C3 C1 C2 111.5(3)
N1 C1 H1 109.8
C3 C1 H1 109.8
C2 C1 H1 109.8
O1 C2 N2 124.0(3)
O1 C2 C1 119.4(3)
N2 C2 C1 116.5(3)
C4 C3 C1 112.1(3)
C4 C3 H3A 109.2
C1 C3 H3A 109.2
C4 C3 H3B 109.2
C1 C3 H3B 109.2
H3A C3 H3B 107.9
C9 C4 C5 119.2(4)
C9 C4 C3 120.2(3)
C5 C4 C3 120.6(4)
C4 C5 C6 119.8(4)
C4 C5 H5A 120.1
C6 C5 H5A 120.1
C7 C6 C5 120.0(4)
C7 C6 H6A 120.0
C5 C6 H6A 120.0
C6 C7 C8 120.7(4)
C6 C7 H7A 119.7
C8 C7 H7A 119.7
C9 C8 C7 119.3(5)
C9 C8 H8 120.4
C7 C8 H8 120.4
C8 C9 C4 121.0(4)
C8 C9 H9A 119.5
C4 C9 H9A 119.5
N2 C10 C13 108.9(2)
N2 C10 C11 111.3(2)
C13 C10 C11 110.2(3)
N2 C10 C12 107.0(3)
C13 C10 C12 110.9(3)
C11 C10 C12 108.3(2)
O2 C11 N3 120.7(3)
O2 C11 C10 122.0(3)
N3 C11 C10 117.2(3)
C10 C12 H12A 109.5
C10 C12 H12B 109.5
H12A C12 H12B 109.5
C10 C12 H12C 109.5
H12A C12 H12C 109.5
H12B C12 H12C 109.5
C10 C13 H13A 109.5
C10 C13 H13B 109.5
H13A C13 H13B 109.5
C10 C13 H13C 109.5
H13A C13 H13C 109.5
H13B C13 H13C 109.5
N3 C14 C15 113.6(2)
N3 C14 C16 111.0(3)
C15 C14 C16 110.3(3)
N3 C14 H14 107.2
C15 C14 H14 107.2
C16 C14 H14 107.2
O3 C15 N4 121.5(3)
O3 C15 C14 120.3(3)
N4 C15 C14 118.2(3)
C17 C16 C14 115.2(3)
C17 C16 H16A 108.5
C14 C16 H16A 108.5
C17 C16 H16B 108.5
C14 C16 H16B 108.5
H16A C16 H16B 107.5
C19 C17 C16 112.7(4)
C19 C17 C18 111.0(4)
C16 C17 C18 109.7(3)
C19 C17 H17 107.7
C16 C17 H17 107.7
C18 C17 H17 107.7
C17 C18 H18A 109.5
C17 C18 H18B 109.5
H18A C18 H18B 109.5
C17 C18 H18C 109.5
H18A C18 H18C 109.5
H18B C18 H18C 109.5
C17 C19 H19A 109.5
C17 C19 H19B 109.5
H19A C19 H19B 109.5
C17 C19 H19C 109.5
H19A C19 H19C 109.5
H19B C19 H19C 109.5
N4 C20 C22 111.5(3)
N4 C20 C21 112.4(2)
C22 C20 C21 109.3(2)
N4 C20 H20 107.8
C22 C20 H20 107.8
C21 C20 H20 107.8
O4 C21 N5 122.8(3)
O4 C21 C20 120.2(3)
N5 C21 C20 117.0(3)
C20 C22 C23 112.4(2)
C20 C22 H22A 109.1
C23 C22 H22A 109.1
C20 C22 H22B 109.1
C23 C22 H22B 109.1
H22A C22 H22B 107.9
C24 C23 C22 109.2(3)
C24 C23 H23A 109.8
C22 C23 H23A 109.8
C24 C23 H23B 109.8
C22 C23 H23B 109.8
H23A C23 H23B 108.3
O6 C24 O5 124.1(3)
O6 C24 C23 118.4(3)
O5 C24 C23 117.4(3)
N5 C25 C27 107.7(3)
N5 C25 C26 110.9(2)
C27 C25 C26 106.9(3)
N5 C25 C28 110.6(3)
C27 C25 C28 110.0(3)
C26 C25 C28 110.6(3)
O7 C26 N6 120.5(3)
O7 C26 C25 121.6(3)
N6 C26 C25 117.9(3)
C25 C27 H27A 109.5
C25 C27 H27B 109.5
H27A C27 H27B 109.5
C25 C27 H27C 109.5
H27A C27 H27C 109.5
H27B C27 H27C 109.5
C25 C28 H28A 109.5
C25 C28 H28B 109.5
H28A C28 H28B 109.5
C25 C28 H28C 109.5
H28A C28 H28C 109.5
H28B C28 H28C 109.5
N6 C29 C30 112.4(2)
N6 C29 C31 110.2(3)
C30 C29 C31 108.0(2)
N6 C29 H29 108.8
C30 C29 H29 108.8
C31 C29 H29 108.8
O8 C30 N7 122.2(3)
O8 C30 C29 120.4(3)
N7 C30 C29 117.1(3)
C32 C31 C29 115.1(3)
C32 C31 H31A 108.5
C29 C31 H31A 108.5
C32 C31 H31B 108.5
C29 C31 H31B 108.5
H31A C31 H31B 107.5
C33 C32 C31 113.3(3)
C33 C32 C34 110.3(4)
C31 C32 C34 108.2(3)
C33 C32 H32 108.3
C31 C32 H32 108.3
C34 C32 H32 108.3
C32 C33 H33A 109.5
C32 C33 H33B 109.5
H33A C33 H33B 109.5
C32 C33 H33C 109.5
H33A C33 H33C 109.5
H33B C33 H33C 109.5
C32 C34 H34A 109.5
C32 C34 H34B 109.5
H34A C34 H34B 109.5
C32 C34 H34C 109.5
H34A C34 H34C 109.5
H34B C34 H34C 109.5
N7 C35 C36 111.4(3)
N7 C35 C37 108.5(3)
C36 C35 C37 112.1(3)
N7 C35 H35 108.2
C36 C35 H35 108.2
C37 C35 H35 108.2
O10 C36 O9 124.9(3)
O10 C36 C35 123.4(3)
O9 C36 C35 111.8(3)
C38 C37 C35 110.9(3)
C38 C37 H37A 109.5
C35 C37 H37A 109.5
C38 C37 H37B 109.5
C35 C37 H37B 109.5
H37A C37 H37B 108.0
C43 C38 C39 118.8(3)
C43 C38 C37 120.0(3)
C39 C38 C37 121.2(3)
C40 C39 C38 120.6(3)
C40 C39 H39 119.7
C38 C39 H39 119.7
C41 C40 C39 120.3(3)
C41 C40 H40 119.8
C39 C40 H40 119.8
C40 C41 C42 119.6(3)
C40 C41 H41 120.2
C42 C41 H41 120.2
C41 C42 C43 120.2(4)
C41 C42 H42 119.9
C43 C42 H42 119.9
C38 C43 C42 120.5(3)
C38 C43 H43 119.8
C42 C43 H43 119.8
C45 O11 H11 109.5
F2 C44 F1 106.8(5)
F2 C44 F3 107.4(4)
F1 C44 F3 105.3(4)
F2 C44 C45 113.6(4)
F1 C44 C45 110.4(3)
F3 C44 C45 112.8(5)
O11 C45 C44 109.7(4)
O11 C45 C46 108.6(3)
C44 C45 C46 113.0(3)
O11 C45 H45 108.5
C44 C45 H45 108.5
C46 C45 H45 108.5
F6 C46 F5 107.5(4)
F6 C46 F4 107.5(3)
F5 C46 F4 106.9(4)
F6 C46 C45 112.3(4)
F5 C46 C45 110.5(3)
F4 C46 C45 112.0(4)
H12P O12 H12Q 98(4)
H13P O13 H13Q 105(3)

loop_
_geom_bond_atom_site_label_1
_geom_bond_atom_site_label_2
_geom_bond_distance
O1 C2 1.234(4)
O2 C11 1.226(4)
O3 C15 1.231(4)
O4 C21 1.233(4)
O5 C24 1.274(4)
O6 C24 1.256(4)
O7 C26 1.234(4)
O8 C30 1.251(4)
O9 C36 1.319(4)
O10 C36 1.207(4)
N1 C1 1.484(4)
N1 H1A 0.9100
N1 H1B 0.9100
N1 H1C 0.9100
N2 C2 1.335(4)
N2 C10 1.476(4)
N2 H2 0.8800
N3 C11 1.349(4)
N3 C14 1.453(4)
N3 H3 0.8800
N4 C15 1.353(4)
N4 C20 1.446(4)
N4 H4 0.8800
N5 C21 1.339(4)
N5 C25 1.467(4)
N5 H5 0.8800
N6 C26 1.351(4)
N6 C29 1.451(4)
N6 H6 0.8800
N7 C30 1.327(4)
N7 C35 1.449(4)
N7 H7 0.8800
C1 C3 1.521(5)
C1 C2 1.524(4)
C1 H1 1.0000
C3 C4 1.510(5)
C3 H3A 0.9900
C3 H3B 0.9900
C4 C9 1.392(6)
C4 C5 1.396(5)
C5 C6 1.398(7)
C5 H5A 0.9500
C6 C7 1.378(9)
C6 H6A 0.9500
C7 C8 1.390(8)
C7 H7A 0.9500
C8 C9 1.384(6)
C8 H8 0.9500
C9 H9A 0.9500
C10 C13 1.522(4)
C10 C11 1.527(4)
C10 C12 1.533(4)
C12 H12A 0.9800
C12 H12B 0.9800
C12 H12C 0.9800
C13 H13A 0.9800
C13 H13B 0.9800
C13 H13C 0.9800
C14 C15 1.519(4)
C14 C16 1.527(4)
C14 H14 1.0000
C16 C17 1.525(5)
C16 H16A 0.9900
C16 H16B 0.9900
C17 C19 1.512(7)
C17 C18 1.535(6)
C17 H17 1.0000
C18 H18A 0.9800
C18 H18B 0.9800
C18 H18C 0.9800
C19 H19A 0.9800
C19 H19B 0.9800
C19 H19C 0.9800
C20 C22 1.524(4)
C20 C21 1.528(5)
C20 H20 1.0000
C22 C23 1.536(5)
C22 H22A 0.9900
C22 H22B 0.9900
C23 C24 1.508(4)
C23 H23A 0.9900
C23 H23B 0.9900
C25 C27 1.522(5)
C25 C26 1.524(5)
C25 C28 1.534(4)
C27 H27A 0.9800
C27 H27B 0.9800
C27 H27C 0.9800
C28 H28A 0.9800
C28 H28B 0.9800
C28 H28C 0.9800
C29 C30 1.514(4)
C29 C31 1.541(4)
C29 H29 1.0000
C31 C32 1.525(5)
C31 H31A 0.9900
C31 H31B 0.9900
C32 C33 1.500(6)
C32 C34 1.528(5)
C32 H32 1.0000
C33 H33A 0.9800
C33 H33B 0.9800
C33 H33C 0.9800
C34 H34A 0.9800
C34 H34B 0.9800
C34 H34C 0.9800
C35 C36 1.525(4)
C35 C37 1.536(5)
C35 H35 1.0000
C37 C38 1.515(4)
C37 H37A 0.9900
C37 H37B 0.9900
C38 C43 1.379(5)
C38 C39 1.391(5)
C39 C40 1.391(5)
C39 H39 0.9500
C40 C41 1.374(6)
C40 H40 0.9500
C41 C42 1.382(6)
C41 H41 0.9500
C42 C43 1.398(5)
C42 H42 0.9500
C43 H43 0.9500
F1 C44 1.342(6)
F2 C44 1.326(6)
F3 C44 1.341(6)
F4 C46 1.337(5)
F5 C46 1.335(5)
F6 C46 1.331(5)
O11 C45 1.382(5)
O11 H11 0.8400
C44 C45 1.512(7)
C45 C46 1.517(6)
C45 H45 1.0000
O12 H12P 0.96(6)
O12 H12Q 0.91(6)
O13 H13P 0.837(14)
O13 H13Q 0.842(13)

loop_
_geom_torsion_atom_site_label_1
_geom_torsion_atom_site_label_2
_geom_torsion_atom_site_label_3
_geom_torsion_atom_site_label_4
_geom_torsion
C10 N2 C2 O1 12.2(4)
C10 N2 C2 C1 -169.8(3)
N1 C1 C2 O1 -37.5(4)
C3 C1 C2 O1 81.7(4)
N1 C1 C2 N2 144.4(3)
C3 C1 C2 N2 -96.4(3)
N1 C1 C3 C4 177.9(3)
C2 C1 C3 C4 60.4(4)
C1 C3 C4 C9 64.0(4)
C1 C3 C4 C5 -113.6(4)
C9 C4 C5 C6 -1.0(6)
C3 C4 C5 C6 176.6(4)
C4 C5 C6 C7 -0.3(7)
C5 C6 C7 C8 0.4(8)
C6 C7 C8 C9 0.9(7)
C7 C8 C9 C4 -2.2(6)
C5 C4 C9 C8 2.3(6)
C3 C4 C9 C8 -175.3(4)
C2 N2 C10 C13 75.7(3)
C2 N2 C10 C11 -46.0(4)
C2 N2 C10 C12 -164.2(3)
C14 N3 C11 O2 6.3(4)
C14 N3 C11 C10 -170.0(2)
N2 C10 C11 O2 132.7(3)
C13 C10 C11 O2 11.7(4)
C12 C10 C11 O2 -109.8(3)
N2 C10 C11 N3 -51.1(3)
C13 C10 C11 N3 -172.1(3)
C12 C10 C11 N3 66.3(3)
C11 N3 C14 C15 -68.9(4)
C11 N3 C14 C16 166.0(3)
C20 N4 C15 O3 -3.5(5)
C20 N4 C15 C14 176.6(3)
N3 C14 C15 O3 160.7(3)
C16 C14 C15 O3 -73.9(4)
N3 C14 C15 N4 -19.3(4)
C16 C14 C15 N4 106.1(3)
N3 C14 C16 C17 -64.8(4)
C15 C14 C16 C17 168.3(3)
C14 C16 C17 C19 -55.1(5)
C14 C16 C17 C18 -179.3(4)
C15 N4 C20 C22 177.0(3)
C15 N4 C20 C21 -59.8(4)
C25 N5 C21 O4 1.5(4)
C25 N5 C21 C20 -177.3(2)
N4 C20 C21 O4 153.2(3)
C22 C20 C21 O4 -82.4(3)
N4 C20 C21 N5 -28.0(4)
C22 C20 C21 N5 96.4(3)
N4 C20 C22 C23 -63.6(3)
C21 C20 C22 C23 171.5(3)
C20 C22 C23 C24 -176.1(3)
C22 C23 C24 O6 109.0(4)
C22 C23 C24 O5 -68.1(4)
C21 N5 C25 C27 -172.4(3)
C21 N5 C25 C26 -55.7(4)
C21 N5 C25 C28 67.4(4)
C29 N6 C26 O7 -1.4(4)
C29 N6 C26 C25 -177.2(3)
N5 C25 C26 O7 155.3(3)
C27 C25 C26 O7 -87.5(3)
C28 C25 C26 O7 32.2(4)
N5 C25 C26 N6 -28.9(4)
C27 C25 C26 N6 88.2(3)
C28 C25 C26 N6 -152.0(3)
C26 N6 C29 C30 -63.9(4)
C26 N6 C29 C31 175.6(3)
C35 N7 C30 O8 8.2(5)
C35 N7 C30 C29 -165.8(3)
N6 C29 C30 O8 161.2(3)
C31 C29 C30 O8 -77.1(4)
N6 C29 C30 N7 -24.6(4)
C31 C29 C30 N7 97.1(3)
N6 C29 C31 C32 -86.9(3)
C30 C29 C31 C32 150.1(3)
C29 C31 C32 C33 57.1(5)
C29 C31 C32 C34 179.8(4)
C30 N7 C35 C36 -96.8(3)
C30 N7 C35 C37 139.3(3)
N7 C35 C36 O10 -12.9(5)
C37 C35 C36 O10 109.0(4)
N7 C35 C36 O9 166.9(3)
C37 C35 C36 O9 -71.3(4)
N7 C35 C37 C38 -64.5(3)
C36 C35 C37 C38 172.0(3)
C35 C37 C38 C43 -88.1(4)
C35 C37 C38 C39 88.3(4)
C43 C38 C39 C40 0.2(5)
C37 C38 C39 C40 -176.3(3)
C38 C39 C40 C41 0.1(5)
C39 C40 C41 C42 -0.6(6)
C40 C41 C42 C43 0.8(6)
C39 C38 C43 C42 0.0(5)
C37 C38 C43 C42 176.5(3)
C41 C42 C43 C38 -0.5(6)
F2 C44 C45 O11 -57.1(5)
F1 C44 C45 O11 62.9(5)
F3 C44 C45 O11 -179.6(3)
F2 C44 C45 C46 64.2(5)
F1 C44 C45 C46 -175.8(4)
F3 C44 C45 C46 -58.3(5)
O11 C45 C46 F6 -175.3(3)
C44 C45 C46 F6 62.7(5)
O11 C45 C46 F5 -55.4(4)
C44 C45 C46 F5 -177.3(4)
O11 C45 C46 F4 63.7(5)
C44 C45 C46 F4 -58.3(5)

loop_
_platon_squeeze_void_nr
_platon_squeeze_void_average_x
_platon_squeeze_void_average_y
_platon_squeeze_void_average_z
_platon_squeeze_void_volume
_platon_squeeze_void_count_electrons
_platon_squeeze_void_content
1 -0.049 0.348 0.011 18 4 ' '
2 0.049 0.848 0.489 17 4 ' '
3 0.208 0.169 0.014 11 0 ' '
4 0.294 0.831 0.514 12 0 ' '
5 0.452 0.152 0.989 18 4 ' '
6 0.549 0.652 0.511 18 4 ' '
7 0.706 0.330 0.986 11 0 ' '
8 0.794 0.670 0.486 11 0 ' '
